data_2214666
loop_
_publ_author_name
'Samah Akriche'
'Mohamed Rzaigui'

_publ_section_title
;
 2-Amino-3-carboxypyridinium dihydrogenphosphate
;
_journal_coeditor_code GW2015
_journal_issue 8
_journal_name_full 'Acta Crystallographica Section E'
_journal_page_first o3460
_journal_page_last o3460
_journal_paper_doi 10.1107/S1600536807032862
_journal_volume 63
_journal_year 2007
_chemical_formula_iupac 'C6 H7 N2 O2 + , H2 P O4 -'
_chemical_formula_moiety 'C6 H7 N2 O2 + , H2 O4 P -'
_chemical_formula_sum 'C6 H9 N2 O6 P'
_chemical_formula_weight 236.12
_chemical_name_systematic
;
2-Amino-3-carboxypyridinium dihydrogenphosphate
;
_space_group_IT_number 14
_symmetry_cell_setting monoclinic
_symmetry_space_group_name_Hall '-P 2yn'
_symmetry_space_group_name_H-M 'P 1 21/n 1'
_atom_sites_solution_hydrogens geom
_atom_sites_solution_primary direct
_atom_sites_solution_secondary difmap
_audit_creation_method SHELXL97
_cell_angle_alpha 90.00
_cell_angle_beta 99.43(3)
_cell_angle_gamma 90.00
_cell_formula_units_Z 4
_cell_length_a 12.877(3)
_cell_length_b 4.658(3)
_cell_length_c 15.978(2)
_cell_measurement_reflns_used 25
_cell_measurement_temperature 295
_cell_measurement_theta_max 13
_cell_measurement_theta_min 10
_cell_volume 945.4(7)
_computing_cell_refinement 'CAD-4 EXPRESS'
_computing_data_collection 'CAD-4 EXPRESS (Enraf--Nonius, 1994)'
_computing_data_reduction 'XCAD4 (Harms & Wocadlo, 1995)'
_computing_molecular_graphics 'ORTEP-3 for Windows (Farrugia, 1997)'
_computing_publication_material 'WinGX (Farrugia, 1999)'
_computing_structure_refinement 'SHELXL97 (Sheldrick, 1997)'
_computing_structure_solution 'SHELXS97 (Sheldrick, 1997)'
_diffrn_ambient_temperature 295
_diffrn_measured_fraction_theta_full 1
_diffrn_measured_fraction_theta_max 0.595
_diffrn_measurement_device '\k-geometry diffractometer'
_diffrn_measurement_device_type 'Enraf--Nonius CAD-4'
_diffrn_measurement_method 'non-profiled \w'
_diffrn_radiation_monochromator graphite
_diffrn_radiation_source 'fine-focus sealed tube'
_diffrn_radiation_type MoK\a
_diffrn_radiation_wavelength 0.71073
_diffrn_reflns_av_R_equivalents 0.0132
_diffrn_reflns_av_sigmaI/netI 0.0152
_diffrn_reflns_limit_h_max 17
_diffrn_reflns_limit_h_min -18
_diffrn_reflns_limit_k_max 6
_diffrn_reflns_limit_k_min -6
_diffrn_reflns_limit_l_max 9
_diffrn_reflns_limit_l_min 0
_diffrn_reflns_number 3295
_diffrn_reflns_theta_full 25
_diffrn_reflns_theta_max 29.96
_diffrn_reflns_theta_min 3.21
_diffrn_standards_decay_% 1
_diffrn_standards_interval_time 120
_diffrn_standards_number 2
_exptl_absorpt_coefficient_mu 0.304
_exptl_absorpt_correction_type none
_exptl_crystal_colour colourless
_exptl_crystal_density_diffrn 1.659
_exptl_crystal_density_method 'not measured'
_exptl_crystal_description prism
_exptl_crystal_F_000 488
_exptl_crystal_size_max 0.21
_exptl_crystal_size_mid 0.19
_exptl_crystal_size_min 0.17
_refine_diff_density_max 0.268
_refine_diff_density_min -0.318
_refine_ls_extinction_method none
_refine_ls_goodness_of_fit_ref 1.043
_refine_ls_hydrogen_treatment constr
_refine_ls_matrix_type full
_refine_ls_number_parameters 136
_refine_ls_number_reflns 1646
_refine_ls_number_restraints 0
_refine_ls_restrained_S_all 1.043
_refine_ls_R_factor_all 0.0450
_refine_ls_R_factor_gt 0.0316
_refine_ls_shift/su_max 0.0001
_refine_ls_shift/su_mean 0.000
_refine_ls_structure_factor_coef Fsqd
_refine_ls_weighting_details 'calc w = 1/[\s^2^(Fo^2^)+(0.0465P)^2^+0.4272P] where P=(Fo^2^+2Fc^2^)/3'
_refine_ls_weighting_scheme calc
_refine_ls_wR_factor_gt 0.0800
_refine_ls_wR_factor_ref 0.0864
_reflns_number_gt 1317
_reflns_number_total 1646
_reflns_threshold_expression I>2\s(I)
_cod_data_source_file gw2015.cif
_cod_data_source_block I
_cod_original_sg_symbol_H-M 'P 21/n'
_cod_database_code 2214666
_cod_database_fobs_code 2214666

loop_
_symmetry_equiv_pos_as_xyz
'x, y, z'
'-x+1/2, y+1/2, -z+1/2'
'-x, -y, -z'
'x-1/2, -y-1/2, z-1/2'

loop_
_atom_site_type_symbol
_atom_site_label
_atom_site_fract_x
_atom_site_fract_y
_atom_site_fract_z
_atom_site_U_iso_or_equiv
_atom_site_adp_type
_atom_site_calc_flag
_atom_site_refinement_flags
_atom_site_occupancy
P P1 0.36597(3) 0.04985(10) 0.83326(5) 0.0235(3) Uani d . 1
O O1 0.25963(9) -0.0708(3) 0.85358(11) 0.0311(5) Uani d . 1
H H1 0.2435 -0.2157 0.8253 0.047 Uiso calc R 1
O O2 0.45370(9) -0.1750(3) 0.86498(11) 0.0320(5) Uani d . 1
H H2 0.4428 -0.3224 0.8368 0.048 Uiso calc R 1
O O3 0.36107(10) 0.0954(3) 0.73904(14) 0.0301(6) Uani d . 1
O O4 0.39050(10) 0.3137(3) 0.88724(11) 0.0301(5) Uani d . 1
O O5 0.50372(11) 0.2632(4) 0.57748(13) 0.0443(6) Uani d . 1
N N1 0.79601(11) 0.0029(4) 0.51515(14) 0.0299(6) Uani d . 1
H H1A 0.8213 0.0704 0.4726 0.036 Uiso calc R 1
O O6 0.53099(11) -0.0514(4) 0.68426(12) 0.0407(6) Uani d . 1
H H6 0.4738 0.0078 0.6931 0.061 Uiso calc R 1
C C2 0.66074(13) -0.0149(4) 0.59914(17) 0.0245(7) Uani d . 1
N N2 0.65346(12) 0.2958(4) 0.47661(14) 0.0352(6) Uani d . 1
H H2A 0.6827 0.3573 0.4354 0.042 Uiso calc R 1
H H2B 0.5931 0.3619 0.4837 0.042 Uiso calc R 1
C C1 0.70085(13) 0.1010(4) 0.52881(16) 0.0257(7) Uani d . 1
C C6 0.55708(14) 0.0821(4) 0.61901(18) 0.0299(8) Uani d . 1
C C5 0.85289(14) -0.1939(5) 0.56455(19) 0.0359(8) Uani d . 1
H H5 0.9179 -0.2509 0.5521 0.043 Uiso calc R 1
C C3 0.71970(14) -0.2165(5) 0.64914(17) 0.0318(7) Uani d . 1
H H3 0.6941 -0.2926 0.6956 0.038 Uiso calc R 1
C C4 0.81747(15) -0.3097(5) 0.63169(19) 0.0372(8) Uani d . 1
H H4 0.8566 -0.4472 0.6654 0.045 Uiso calc R 1

loop_
_atom_site_aniso_label
_atom_site_aniso_U_11
_atom_site_aniso_U_22
_atom_site_aniso_U_33
_atom_site_aniso_U_12
_atom_site_aniso_U_13
_atom_site_aniso_U_23
P1 0.02042(19) 0.02154(19) 0.0302(9) -0.00039(15) 0.0089(2) 0.0020(2)
O1 0.0264(6) 0.0365(7) 0.0336(17) -0.0095(5) 0.0141(6) -0.0093(7)
O2 0.0266(6) 0.0235(6) 0.0452(16) 0.0005(5) 0.0037(6) 0.0048(7)
O3 0.0315(6) 0.0500(9) 0.0118(18) 0.0117(6) 0.0124(7) 0.0124(9)
O4 0.0345(6) 0.0237(6) 0.0354(16) -0.0055(5) 0.0151(7) -0.0034(7)
O5 0.0368(7) 0.0500(9) 0.0501(18) 0.0181(6) 0.0190(8) 0.0159(9)
N1 0.0252(7) 0.0370(9) 0.0306(19) 0.0019(6) 0.0136(8) 0.0003(9)
O6 0.0332(7) 0.0656(11) 0.0281(19) 0.0147(7) 0.0190(8) 0.0142(10)
C2 0.0244(7) 0.0343(9) 0.016(2) 0.0023(6) 0.0075(8) -0.0010(9)
N2 0.0319(8) 0.0428(9) 0.034(2) 0.0079(7) 0.0154(8) 0.0131(10)
C1 0.0224(7) 0.0310(9) 0.024(2) 0.0004(6) 0.0063(9) -0.0020(9)
C6 0.0247(8) 0.0375(10) 0.029(3) 0.0024(7) 0.0078(9) -0.0027(11)
C5 0.0236(8) 0.0451(11) 0.039(3) 0.0068(7) 0.0065(10) 0.0005(12)
C3 0.0307(8) 0.0442(11) 0.022(2) 0.0048(8) 0.0078(9) 0.0059(11)
C4 0.0297(9) 0.0507(13) 0.031(3) 0.0112(9) 0.0041(11) 0.0076(13)

loop_
_atom_type_symbol
_atom_type_description
_atom_type_scat_dispersion_real
_atom_type_scat_dispersion_imag
_atom_type_scat_source
C C 0.0033 0.0016 'International Tables Vol C Tables 4.2.6.8 and 6.1.1.4'
H H 0.0000 0.0000 'International Tables Vol C Tables 4.2.6.8 and 6.1.1.4'
N N 0.0061 0.0033 'International Tables Vol C Tables 4.2.6.8 and 6.1.1.4'
O O 0.0106 0.0060 'International Tables Vol C Tables 4.2.6.8 and 6.1.1.4'
P P 0.1023 0.0942 'International Tables Vol C Tables 4.2.6.8 and 6.1.1.4'

loop_
_geom_angle_atom_site_label_1
_geom_angle_atom_site_label_2
_geom_angle_atom_site_label_3
_geom_angle
O4 P1 O3 115.27(10)
O4 P1 O1 106.46(9)
O3 P1 O1 111.25(9)
O4 P1 O2 106.78(9)
O3 P1 O2 109.09(9)
O1 P1 O2 107.64(9)
P1 O1 H1 109.5
P1 O2 H2 109.5
C5 N1 C1 123.6(2)
C5 N1 H1A 118.2
C1 N1 H1A 118.2
C6 O6 H6 109.5
C3 C2 C1 118.77(18)
C3 C2 C6 120.7(2)
C1 C2 C6 120.53(19)
C1 N2 H2A 120.0
C1 N2 H2B 120.0
H2A N2 H2B 120.0
N2 C1 N1 117.9(2)
N2 C1 C2 125.07(17)
N1 C1 C2 117.04(18)
O5 C6 O6 124.83(19)
O5 C6 C2 122.7(2)
O6 C6 C2 112.48(18)
C4 C5 N1 121.19(19)
C4 C5 H5 119.4
N1 C5 H5 119.4
C2 C3 C4 121.6(2)
C2 C3 H3 119.2
C4 C3 H3 119.2
C5 C4 C3 117.8(2)
C5 C4 H4 121.1
C3 C4 H4 121.1

loop_
_geom_bond_atom_site_label_1
_geom_bond_atom_site_label_2
_geom_bond_distance
P1 O1 1.5627(14)
P1 O2 1.5628(14)
P1 O3 1.511(2)
P1 O4 1.5049(16)
O1 H1 0.8200
O2 H2 0.8200
O5 C6 1.214(3)
N1 C5 1.346(3)
N1 C1 1.358(2)
N1 H1A 0.8600
O6 C6 1.304(3)
O6 H6 0.8200
C2 C3 1.377(3)
C2 C1 1.418(3)
C2 C6 1.492(3)
N2 C1 1.313(3)
N2 H2A 0.8600
N2 H2B 0.8600
C5 C4 1.346(4)
C5 H5 0.9300
C3 C4 1.402(3)
C3 H3 0.9300
C4 H4 0.9300

loop_
_geom_hbond_atom_site_label_D
_geom_hbond_atom_site_label_H
_geom_hbond_atom_site_label_A
_geom_hbond_site_symmetry_A
_geom_hbond_distance_DH
_geom_hbond_distance_HA
_geom_hbond_distance_DA
_geom_hbond_angle_DHA
_geom_hbond_publ_flag
O1 H1 O3 2_546 0.820 1.786 2.504(3) 145.30 yes
O2 H2 O4 1_545 0.820 2.038 2.560(3) 121.19 yes
O6 H6 O3 . 0.820 1.778 2.579(3) 164.82 yes
N1 H1A O4 4_665 0.860 1.829 2.684(3) 172.49 yes
N2 H2A O1 4_665 0.860 2.025 2.873(3) 168.51 yes
N2 H2B O5 . 0.860 2.086 2.712(3) 129.20 yes
N2 H2B O5 3_666 0.860 2.271 2.914(3) 131.53 yes
C3 H3 O6 . 0.9300 2.3600 2.694(3) 101.00 yes
C5 H5 O4 2_646 0.9300 2.5200 3.268(3) 138.00 yes

loop_
_cod_related_entry_id
_cod_related_entry_database
_cod_related_entry_code
1 ChemSpider 21123847
